data_7037200
loop_
_publ_author_name
'Everett, Matthew'
'Jolleys, Andrew'
'Levason, William'
'Light, Mark E.'
'Pugh, David'
'Reid, Gillian'

_publ_section_title
;
 Cationic aza-macrocyclic complexes of germanium(ii) and silicon(iv).
;
_journal_issue 48
_journal_name_full 'Dalton transactions (Cambridge, England : 2003)'
_journal_page_first 20898
_journal_page_last 20905
_journal_paper_doi 10.1039/c5dt03941j
_journal_volume 44
_journal_year 2015
_chemical_absolute_configuration ad
_chemical_formula_moiety 'C12 H28 Ge N4, 2(C F3 O3 S), 0.8(C2 H3 N)'
_chemical_formula_sum 'C15.6 H30.4 F6 Ge N4.8 O6 S2'
_chemical_formula_weight 631.96
_space_group_crystal_system tetragonal
_space_group_IT_number 103
_space_group_name_Hall 'P 4 -2c'
_space_group_name_H-M_alt 'P 4 c c'
_symmetry_space_group_name_Hall 'P 4 -2c'
_symmetry_space_group_name_H-M 'P 4 c c'
_atom_sites_solution_hydrogens geom
_audit_creation_date 2015-09-22
_audit_creation_method
;
Olex2 1.2-alpha
(compiled 2015.09.16 svn.r3215 for OlexSys, GUI svn.r5097)
;
_audit_update_record
;
2015-10-07 deposited with the CCDC.
2015-11-06 downloaded from the CCDC.
;
_cell_angle_alpha 90
_cell_angle_beta 90
_cell_angle_gamma 90
_cell_formula_units_Z 10
_cell_length_a 17.1253(3)
_cell_length_b 17.1253(3)
_cell_length_c 22.1160(10)
_cell_measurement_reflns_used 11249
_cell_measurement_temperature 100(2)
_cell_measurement_theta_max 31.4
_cell_measurement_theta_min 2.2
_cell_volume 6486.1(3)
_computing_cell_refinement 'CrystalClear-SM Expert 3.1 b27 (Rigaku, 2013)'
_computing_data_collection 'CrystalClear-SM Expert 3.1 b27 (Rigaku, 2013)'
_computing_data_reduction 'CrystalClear-SM Expert 3.1 b27 (Rigaku, 2013)'
_computing_molecular_graphics 'Olex2 (Dolomanov et al., 2009)'
_computing_publication_material 'Olex2 (Dolomanov et al., 2009)'
_computing_structure_refinement 'ShelXL (Sheldrick, 2015)'
_computing_structure_solution 'ShelXT (Sheldrick, 2015)'
_diffrn_ambient_temperature 100(2)
_diffrn_detector 'CCD area detector'
_diffrn_detector_area_resol_mean 28.5714
_diffrn_detector_type 'Rigaku HG Saturn724+ (2x2 bin mode)'
_diffrn_measured_fraction_theta_full 0.997
_diffrn_measured_fraction_theta_max 0.996
_diffrn_measurement_details
;
scan:
    Number of images: 246
               Slice: -110.0000 - 13.0000
         Image width: 0.5000
            Exp time: 6.0000
       Rotation axis: Omega
               Omega: 0.0000
               Kappa: -70.0000
                 Phi: 225.0000
                 XTD: 45.0283
              2theta: -20.0280
scan:
    Number of images: 162
               Slice: -51.0000 - 30.0000
         Image width: 0.5000
            Exp time: 6.0000
       Rotation axis: Omega
               Omega: 0.0000
               Kappa: 60.0000
                 Phi: 45.0000
                 XTD: 45.0283
              2theta: -20.0280
scan:
    Number of images: 52
               Slice: -70.0000 - -44.0000
         Image width: 0.5000
            Exp time: 6.0000
       Rotation axis: Omega
               Omega: 0.0000
               Kappa: -45.0000
                 Phi: 45.0000
                 XTD: 45.0283
              2theta: -20.0280
;
_diffrn_measurement_device 'four-circle \k diffractometer'
_diffrn_measurement_device_type 'Rigaku AFC12 FRE-VHF'
_diffrn_measurement_method 'profile data from \w-scans'
_diffrn_measurement_specimen_support 'MiTeGen MicroMesh'
_diffrn_orient_matrix_type d*Trek
_diffrn_orient_matrix_UB_11 0.008003
_diffrn_orient_matrix_UB_12 0.056465
_diffrn_orient_matrix_UB_13 -0.011999
_diffrn_orient_matrix_UB_21 0.057722
_diffrn_orient_matrix_UB_22 -0.007690
_diffrn_orient_matrix_UB_23 0.002309
_diffrn_orient_matrix_UB_31 0.000506
_diffrn_orient_matrix_UB_32 -0.009443
_diffrn_orient_matrix_UB_33 -0.044099
_diffrn_radiation_collimation 0.3
_diffrn_radiation_monochromator 'Confocal mirrors, VHF Varimax'
_diffrn_radiation_probe x-ray
_diffrn_radiation_type MoK\a
_diffrn_radiation_wavelength 0.71073
_diffrn_reflns_av_R_equivalents 0.0419
_diffrn_reflns_av_unetI/netI 0.0313
_diffrn_reflns_Laue_measured_fraction_full 0.997
_diffrn_reflns_Laue_measured_fraction_max 0.996
_diffrn_reflns_limit_h_max 22
_diffrn_reflns_limit_h_min -22
_diffrn_reflns_limit_k_max 23
_diffrn_reflns_limit_k_min -22
_diffrn_reflns_limit_l_max 19
_diffrn_reflns_limit_l_min -29
_diffrn_reflns_number 34358
_diffrn_reflns_point_group_measured_fraction_full 0.863
_diffrn_reflns_point_group_measured_fraction_max 0.845
_diffrn_reflns_theta_full 25.242
_diffrn_reflns_theta_max 28.695
_diffrn_reflns_theta_min 3.009
_diffrn_source 'Rotating Anode'
_diffrn_source_current 55.0
_diffrn_source_power 2.475
_diffrn_source_target Mo
_diffrn_source_type 'Rotating Anode'
_diffrn_source_voltage 45.0
_exptl_absorpt_coefficient_mu 1.425
_exptl_absorpt_correction_T_max 1.000
_exptl_absorpt_correction_T_min 0.815
_exptl_absorpt_correction_type multi-scan
_exptl_absorpt_process_details
'Jacobson, R. (1998). REQAB. Private communication to the Rigaku Corporation, Tokyo, Japan.'
_exptl_crystal_colour 'clear colourless'
_exptl_crystal_colour_lustre clear
_exptl_crystal_colour_primary colourless
_exptl_crystal_density_diffrn 1.618
_exptl_crystal_description Block
_exptl_crystal_F_000 3236
_exptl_crystal_size_max 0.05
_exptl_crystal_size_mid 0.05
_exptl_crystal_size_min 0.03
_refine_diff_density_max 0.744
_refine_diff_density_min -0.516
_refine_diff_density_rms 0.084
_refine_ls_abs_structure_details
;
 Flack x determined using 1901 quotients [(I+)-(I-)]/[(I+)+(I-)]
 (Parsons, Flack and Wagner, Acta Cryst. B69 (2013) 249-259).
;
_refine_ls_abs_structure_Flack 0.015(5)
_refine_ls_extinction_method none
_refine_ls_goodness_of_fit_ref 1.030
_refine_ls_hydrogen_treatment constr
_refine_ls_matrix_type full
_refine_ls_number_parameters 514
_refine_ls_number_reflns 7099
_refine_ls_number_restraints 505
_refine_ls_restrained_S_all 5.297
_refine_ls_R_factor_all 0.0708
_refine_ls_R_factor_gt 0.0538
_refine_ls_shift/su_max 0.005
_refine_ls_shift/su_mean 0.000
_refine_ls_structure_factor_coef Fsqd
_refine_ls_weighting_details 'w=1/[\s^2^(Fo^2^)+(0.0784P)^2^+5.7986P] where P=(Fo^2^+2Fc^2^)/3'
_refine_ls_weighting_scheme calc
_refine_ls_wR_factor_gt 0.1312
_refine_ls_wR_factor_ref 0.1418
_reflns_Friedel_coverage 0.650
_reflns_Friedel_fraction_full 0.721
_reflns_Friedel_fraction_max 0.684
_reflns_number_gt 5647
_reflns_number_total 7099
_reflns_threshold_expression 'I > 2\s(I)'
_cod_data_source_file c5dt03941j2.cif
_cod_data_source_block 2014aj006r_ml
_cod_depositor_comments 'Adding full bibliography for 7037199--7037205.cif.'
_cod_original_cell_volume 6486.1(4)
_cod_original_formula_sum 'C15.60 H30.40 F6 Ge N4.80 O6 S2'
_cod_database_code 7037200
_shelx_space_group_comment
;
The symmetry employed for this shelxl refinement is uniquely defined
by the following loop, which should always be used as a source of
symmetry information in preference to the above space-group names.
They are only intended as comments.
;
_diffrn_measurement_device_type2 'Rigaku AFC12 (Right)'
_olex2_refinement_description
;
1. Fixed Uiso
 At 1.2 times of:
  All C(H,H) groups
 At 1.5 times of:
  All C(H,H,H) groups
2. Restrained distances
 O12-O11
 2.3 with sigma of 0.02
 O11-O10
 2.3 with sigma of 0.02
 O10-O12
 2.3 with sigma of 0.02
 F12-F11
 2.1 with sigma of 0.02
 F11-F10
 2.1 with sigma of 0.02
 F10-F12
 2.1 with sigma of 0.02
 F6-O10 = O10-F10
 2.9 with sigma of 0.02
 O11-F11
 2.9 with sigma of 0.02
 O12-F12
 2.9 with sigma of 0.02
 C21-O12 = C21-O10 = C21-O11
 2.5 with sigma of 0.02
3. Uiso/Uaniso restraints and constraints
S4 \\sim S2 \\sim S1 \\sim S3: within 2A with sigma of 0.04 and sigma for
terminal atoms of 0.08
O10 \\sim O11 \\sim O12 \\sim O4 \\sim O5 \\sim O6 \\sim O1 \\sim O2 \\sim O3
\\sim O7 \\sim O8 \\sim O9: within 2A with sigma of 0.04 and sigma for terminal
atoms of 0.08
F10 \\sim F11 \\sim F12 \\sim F4 \\sim F5 \\sim F6 \\sim F1 \\sim F2 \\sim F3
\\sim F7 \\sim F8 \\sim F9: within 2A with sigma of 0.04 and sigma for terminal
atoms of 0.08
C21 \\sim C19 \\sim C18 \\sim C20: within 2A with sigma of 0.04 and sigma for
terminal atoms of 0.08
Uanis(S1) \\sim Ueq, Uanis(C20) \\sim Ueq: with sigma of 0.01 and sigma for
terminal atoms of 0.02
4. Rigid body (RIGU) restrains
 All non-hydrogen atoms
 with sigma for 1-2 distances of 0.004 and sigma for 1-3 distances of 0.004
5. Same fragment restrains
{S4, F12, F11, F10, O12, O11, O10, C21} sigma for 1-2: 0.002, 1-3: 0.04
as
{S2, F4, F5, F6, O4, O5, O6, C19}
{S3, F7, F8, F9, O7, O8, O9, C20} sigma for 1-2: 0.02, 1-3: 0.04
as
{S1, F1, F2, F3, O1, O2, O3, C18}
6. Others
 Fixed Sof: S4(0.25) F12(0.25) F11(0.25) F10(0.25) O12(0.25) O11(0.25)
 O10(0.25) C21(0.25) S3(0.25) F7(0.25) F8(0.25) F9(0.25) O7(0.25) O8(0.25)
 O9(0.25) C20(0.25)
7.a Secondary CH2 refined with riding coordinates:
 C1(H1A,H1B), C2(H2A,H2B), C3(H3A,H3B), C4(H4A,H4B), C5(H5A,H5B), C6(H6A,H6B),
 C7(H7A,H7B), C8(H8A,H8B), C14(H14A,H14B), C15(H15A,H15B)
7.b Idealised Me refined as rotating group:
 C9(H9A,H9B,H9C), C10(H10A,H10B,H10C), C11(H11A,H11B,H11C), C12(H12A,H12B,
 H12C), C13(H13A,H13B,H13C), C17(H17A,H17B,H17C)
;
_shelx_shelxl_version_number 2014/7
_olex2_diffrn_ambient_temperature_device 'Oxford Cryosystems'
_olex2_exptl_crystal_mounting_method 'The crystal was mounted on a MITIGEN holder in perfluoroether oil'
_olex2_submission_special_instructions 'No special instructions were received'

loop_
_space_group_symop_operation_xyz
'x, y, z'
'-x, -y, z'
'-y, x, z'
'y, -x, z'
'x, -y, z+1/2'
'-x, y, z+1/2'
'-y, -x, z+1/2'
'y, x, z+1/2'

loop_
_atom_site_label
_atom_site_type_symbol
_atom_site_fract_x
_atom_site_fract_y
_atom_site_fract_z
_atom_site_U_iso_or_equiv
_atom_site_adp_type
_atom_site_occupancy
_atom_site_site_symmetry_order
_atom_site_calc_flag
_atom_site_refinement_flags_posn
_atom_site_refinement_flags_adp
_atom_site_refinement_flags_occupancy
_atom_site_disorder_assembly
_atom_site_disorder_group
Ge1 Ge 0.37652(3) 0.10948(3) 0.71989(10) 0.0461(2) Uani 1 1 d . U . . .
N1 N 0.4229(3) 0.2308(3) 0.7336(3) 0.0491(15) Uani 1 1 d . U . . .
N2 N 0.3660(5) 0.1232(3) 0.8170(4) 0.0649(19) Uani 1 1 d . U . . .
N3 N 0.2612(3) 0.0572(4) 0.7384(4) 0.069(2) Uani 1 1 d . U . . .
N4 N 0.3011(4) 0.1782(3) 0.6621(4) 0.0562(16) Uani 1 1 d . U . . .
C1 C 0.4239(9) 0.2461(6) 0.7971(5) 0.099(4) Uani 1 1 d . U . . .
H1A H 0.4783 0.2390 0.8111 0.118 Uiso 1 1 calc R . . . .
H1B H 0.4110 0.3020 0.8026 0.118 Uiso 1 1 calc R . . . .
C2 C 0.3778(10) 0.2054(6) 0.8347(7) 0.122(5) Uani 1 1 d . U . . .
H2A H 0.3263 0.2314 0.8368 0.146 Uiso 1 1 calc R . . . .
H2B H 0.4010 0.2067 0.8757 0.146 Uiso 1 1 calc R . . . .
C3 C 0.2864(6) 0.1043(6) 0.8391(6) 0.090(3) Uani 1 1 d . U . . .
H3A H 0.2884 0.0896 0.8824 0.107 Uiso 1 1 calc R . . . .
H3B H 0.2520 0.1505 0.8348 0.107 Uiso 1 1 calc R . . . .
C4 C 0.2560(5) 0.0398(7) 0.8035(6) 0.088(3) Uani 1 1 d . U . . .
H4A H 0.2008 0.0302 0.8146 0.106 Uiso 1 1 calc R . . . .
H4B H 0.2861 -0.0082 0.8125 0.106 Uiso 1 1 calc R . . . .
C5 C 0.1994(4) 0.1086(5) 0.7147(7) 0.085(3) Uani 1 1 d . U . . .
H5A H 0.1520 0.0771 0.7070 0.102 Uiso 1 1 calc R . . . .
H5B H 0.1862 0.1481 0.7458 0.102 Uiso 1 1 calc R . . . .
C6 C 0.2206(5) 0.1463(6) 0.6621(6) 0.082(3) Uani 1 1 d . U . . .
H6A H 0.1836 0.1897 0.6548 0.098 Uiso 1 1 calc R . . . .
H6B H 0.2155 0.1092 0.6279 0.098 Uiso 1 1 calc R . . . .
C7 C 0.2973(6) 0.2594(5) 0.6855(6) 0.090(3) Uani 1 1 d . U . . .
H7A H 0.2734 0.2938 0.6546 0.107 Uiso 1 1 calc R . . . .
H7B H 0.2641 0.2610 0.7221 0.107 Uiso 1 1 calc R . . . .
C8 C 0.3757(5) 0.2877(4) 0.7003(6) 0.078(3) Uani 1 1 d . U . . .
H8A H 0.3710 0.3359 0.7247 0.093 Uiso 1 1 calc R . . . .
H8B H 0.4030 0.3015 0.6623 0.093 Uiso 1 1 calc R . . . .
C9 C 0.5031(4) 0.2312(4) 0.7117(6) 0.070(2) Uani 1 1 d . U . . .
H9A H 0.5337 0.1924 0.7340 0.104 Uiso 1 1 calc GR . . . .
H9B H 0.5258 0.2831 0.7179 0.104 Uiso 1 1 calc GR . . . .
H9C H 0.5037 0.2184 0.6685 0.104 Uiso 1 1 calc GR . . . .
C10 C 0.4228(5) 0.0700(5) 0.8436(5) 0.071(2) Uani 1 1 d . U . . .
H10A H 0.4128 0.0168 0.8292 0.107 Uiso 1 1 calc GR . . . .
H10B H 0.4182 0.0715 0.8877 0.107 Uiso 1 1 calc GR . . . .
H10C H 0.4755 0.0860 0.8317 0.107 Uiso 1 1 calc GR . . . .
C11 C 0.2600(5) -0.0195(5) 0.7058(7) 0.088(3) Uani 1 1 d . U . . .
H11A H 0.2643 -0.0104 0.6621 0.132 Uiso 1 1 calc GR . . . .
H11B H 0.2109 -0.0467 0.7145 0.132 Uiso 1 1 calc GR . . . .
H11C H 0.3040 -0.0517 0.7193 0.132 Uiso 1 1 calc GR . . . .
C12 C 0.3327(7) 0.1737(7) 0.6011(6) 0.085(3) Uani 1 1 d . U . . .
H12A H 0.3871 0.1915 0.6013 0.127 Uiso 1 1 calc GR . . . .
H12B H 0.3018 0.2069 0.5741 0.127 Uiso 1 1 calc GR . . . .
H12C H 0.3304 0.1195 0.5869 0.127 Uiso 1 1 calc GR . . . .
Ge2 Ge 0.5000 0.5000 0.50965(11) 0.0358(3) Uani 1 4 d S TU P . .
N5 N 0.4491(3) 0.3973(3) 0.4659(3) 0.0387(12) Uani 1 1 d . U . . .
C13 C 0.4065(4) 0.3559(4) 0.5139(4) 0.0493(16) Uani 1 1 d . U . . .
H13A H 0.4434 0.3381 0.5448 0.074 Uiso 1 1 calc GR . . . .
H13B H 0.3794 0.3107 0.4966 0.074 Uiso 1 1 calc GR . . . .
H13C H 0.3682 0.3912 0.5323 0.074 Uiso 1 1 calc GR . . . .
C14 C 0.5098(3) 0.3451(3) 0.4398(4) 0.0445(17) Uani 1 1 d . U . . .
H14A H 0.4876 0.3149 0.4057 0.053 Uiso 1 1 calc R . . . .
H14B H 0.5282 0.3078 0.4709 0.053 Uiso 1 1 calc R . . . .
C15 C 0.3943(3) 0.4230(3) 0.4179(4) 0.0419(15) Uani 1 1 d . U . . .
H15A H 0.3600 0.3789 0.4063 0.050 Uiso 1 1 calc R . . . .
H15B H 0.4241 0.4391 0.3817 0.050 Uiso 1 1 calc R . . . .
S4 S -0.0060(9) 0.0156(7) 0.8022(3) 0.053(3) Uani 0.25 1 d D U . A -1
F12 F 0.0465(14) 0.0738(13) 0.8977(12) 0.119(9) Uani 0.25 1 d D U . A -1
F11 F -0.0118(17) -0.0383(16) 0.9132(8) 0.118(10) Uani 0.25 1 d D U . A -1
F10 F 0.0991(12) -0.0374(14) 0.8690(11) 0.108(8) Uani 0.25 1 d D U . A -1
O12 O -0.0792(9) 0.0526(12) 0.8120(11) 0.073(6) Uani 0.25 1 d D U . A -1
O11 O -0.0148(16) -0.0621(10) 0.7797(10) 0.083(8) Uani 0.25 1 d D U . A -1
O10 O 0.0442(12) 0.0666(16) 0.7678(11) 0.086(8) Uani 0.25 1 d D U . A -1
C21 C 0.0295(11) 0.0054(13) 0.8747(6) 0.094(7) Uani 0.25 1 d D U . A -1
S2 S 0.17827(8) 0.65947(8) 0.33931(13) 0.0470(5) Uani 1 1 d D U . . .
F4 F 0.2003(4) 0.7108(5) 0.4454(4) 0.126(3) Uani 1 1 d D U . . .
F5 F 0.0797(4) 0.6961(6) 0.4217(4) 0.129(3) Uani 1 1 d D U . . .
F6 F 0.1533(6) 0.5929(6) 0.4414(4) 0.140(3) Uani 1 1 d D U . . .
O4 O 0.1747(3) 0.7372(3) 0.3169(4) 0.079(2) Uani 1 1 d D U . . .
O5 O 0.2551(3) 0.6269(3) 0.3412(4) 0.0717(18) Uani 1 1 d D U . . .
O6 O 0.1192(3) 0.6100(3) 0.3127(3) 0.0525(14) Uani 1 1 d D U . . .
C19 C 0.1517(6) 0.6672(8) 0.4144(5) 0.094(3) Uani 1 1 d D U . . .
S1 S 0.18555(10) 0.38190(13) 0.54485(15) 0.0622(6) Uani 1 1 d D U . . .
F1 F 0.0744(4) 0.4423(5) 0.6094(5) 0.134(3) Uani 1 1 d D U . . .
F2 F 0.0359(3) 0.3818(3) 0.5329(4) 0.102(2) Uani 1 1 d D U . . .
F3 F 0.0880(4) 0.4926(4) 0.5256(6) 0.154(4) Uani 1 1 d D U . . .
O1 O 0.2383(4) 0.4389(5) 0.5698(4) 0.103(3) Uani 1 1 d D U . . .
O2 O 0.1916(4) 0.3706(4) 0.4813(4) 0.0789(18) Uani 1 1 d D U . . .
O3 O 0.1782(4) 0.3121(5) 0.5801(5) 0.103(3) Uani 1 1 d D U . . .
C18 C 0.0902(5) 0.4255(5) 0.5521(7) 0.081(3) Uani 1 1 d D U . . .
S3 S 0.4934(13) 0.4974(16) 0.2599(3) 0.042(2) Uani 0.25 1 d D U . B -1
F7 F 0.519(3) 0.5781(14) 0.1615(14) 0.049(6) Uani 0.25 1 d D U . B -1
F8 F 0.556(2) 0.459(2) 0.1555(11) 0.043(5) Uani 0.25 1 d D U . B -1
F9 F 0.4337(15) 0.486(3) 0.1535(10) 0.046(5) Uani 0.25 1 d D U . B -1
O7 O 0.5581(17) 0.544(3) 0.2828(12) 0.068(6) Uani 0.25 1 d D U . B -1
O8 O 0.493(2) 0.4153(14) 0.2714(16) 0.059(7) Uani 0.25 1 d D U . B -1
O9 O 0.4190(15) 0.5379(19) 0.2676(15) 0.046(6) Uani 0.25 1 d D U . B -1
C20 C 0.5022(16) 0.504(2) 0.1786(6) 0.039(3) Uani 0.25 1 d D U . B -1
N6 N -0.0063(10) 0.1932(11) 0.5485(9) 0.188(8) Uani 1 1 d . U . . .
C16 C 0.0486(8) 0.1851(8) 0.5203(8) 0.116(5) Uani 1 1 d . U . . .
C17 C 0.1152(8) 0.1748(9) 0.4843(7) 0.110(4) Uani 1 1 d . U . . .
H17A H 0.0999 0.1538 0.4448 0.165 Uiso 1 1 calc GR . . . .
H17B H 0.1510 0.1383 0.5042 0.165 Uiso 1 1 calc GR . . . .
H17C H 0.1414 0.2252 0.4787 0.165 Uiso 1 1 calc GR . . . .

loop_
_atom_site_aniso_label
_atom_site_aniso_U_11
_atom_site_aniso_U_22
_atom_site_aniso_U_33
_atom_site_aniso_U_23
_atom_site_aniso_U_13
_atom_site_aniso_U_12
Ge1 0.0296(3) 0.0225(3) 0.0861(5) -0.0002(4) -0.0059(4) 0.0025(2)
N1 0.037(2) 0.027(2) 0.084(4) 0.002(2) -0.008(3) -0.006(2)
N2 0.078(4) 0.024(2) 0.093(5) 0.005(3) 0.001(3) -0.003(3)
N3 0.032(3) 0.047(3) 0.127(6) 0.022(3) -0.003(3) -0.005(2)
N4 0.044(3) 0.026(2) 0.099(5) 0.008(3) -0.016(3) -0.003(2)
C1 0.146(9) 0.057(5) 0.094(6) -0.013(4) 0.007(5) -0.058(6)
C2 0.212(13) 0.043(4) 0.110(8) -0.018(5) 0.035(8) -0.031(6)
C3 0.079(5) 0.073(5) 0.117(7) 0.025(5) 0.016(5) 0.031(4)
C4 0.041(4) 0.085(6) 0.139(7) 0.035(5) 0.011(4) 0.011(4)
C5 0.033(3) 0.064(5) 0.159(8) 0.035(6) -0.014(5) 0.004(3)
C6 0.045(4) 0.069(5) 0.131(7) 0.026(5) -0.020(4) -0.002(4)
C7 0.075(5) 0.032(3) 0.162(10) 0.001(4) -0.039(5) 0.009(3)
C8 0.065(4) 0.027(3) 0.142(9) 0.008(4) -0.030(5) 0.000(3)
C9 0.042(3) 0.044(4) 0.123(7) 0.011(5) 0.004(4) -0.014(3)
C10 0.058(4) 0.055(4) 0.101(7) 0.016(4) -0.005(4) -0.014(4)
C11 0.054(4) 0.039(3) 0.171(10) 0.018(4) -0.025(5) -0.010(3)
C12 0.078(6) 0.071(6) 0.107(6) 0.019(5) -0.004(5) 0.013(5)
Ge2 0.0186(3) 0.0186(3) 0.0700(8) 0.000 0.000 0.000
N5 0.018(2) 0.018(2) 0.080(4) -0.006(2) 0.008(2) 0.0021(17)
C13 0.034(3) 0.029(3) 0.085(5) -0.002(3) 0.014(3) -0.008(2)
C14 0.026(3) 0.020(2) 0.088(5) -0.005(3) 0.017(3) 0.001(2)
C15 0.022(3) 0.026(3) 0.077(4) -0.012(3) 0.002(3) -0.001(2)
S4 0.029(6) 0.025(6) 0.107(4) 0.005(4) 0.008(8) -0.002(4)
F12 0.11(2) 0.125(15) 0.120(17) 0.011(10) -0.026(14) -0.021(12)
F11 0.086(15) 0.15(2) 0.119(13) 0.047(12) 0.003(13) -0.022(14)
F10 0.062(10) 0.132(17) 0.131(18) 0.060(12) 0.009(10) -0.005(10)
O12 0.047(8) 0.053(11) 0.120(18) 0.009(11) 0.004(9) 0.001(7)
O11 0.065(17) 0.051(9) 0.132(19) -0.006(10) -0.030(13) -0.004(9)
O10 0.057(13) 0.084(14) 0.117(16) 0.009(13) 0.010(12) -0.021(11)
C21 0.060(11) 0.111(15) 0.110(10) 0.021(8) -0.004(8) -0.012(10)
S2 0.0209(6) 0.0221(6) 0.0982(14) 0.0005(8) -0.0133(8) -0.0028(5)
F4 0.103(5) 0.148(6) 0.128(6) -0.066(5) -0.054(4) 0.023(4)
F5 0.078(4) 0.207(8) 0.103(5) -0.054(5) -0.002(4) 0.008(5)
F6 0.154(8) 0.158(7) 0.108(6) 0.033(5) -0.022(5) -0.016(6)
O4 0.050(3) 0.038(3) 0.148(6) 0.020(3) -0.021(3) -0.011(2)
O5 0.026(2) 0.049(3) 0.140(6) -0.003(3) -0.018(3) 0.005(2)
O6 0.029(2) 0.036(2) 0.093(4) -0.002(2) -0.010(2) -0.0006(18)
C19 0.059(5) 0.119(7) 0.103(6) -0.012(5) -0.016(4) -0.002(5)
S1 0.0257(7) 0.0701(13) 0.0909(17) -0.0070(11) 0.0052(9) 0.0012(8)
F1 0.049(3) 0.154(7) 0.197(7) -0.061(5) 0.043(4) -0.005(4)
F2 0.036(2) 0.075(3) 0.195(7) 0.002(4) -0.016(3) 0.003(2)
F3 0.099(5) 0.055(3) 0.307(11) 0.031(5) 0.039(6) 0.028(3)
O1 0.038(3) 0.147(7) 0.124(6) -0.049(5) 0.028(3) -0.034(4)
O2 0.075(4) 0.072(4) 0.089(4) -0.015(3) 0.012(3) -0.013(3)
O3 0.064(4) 0.107(6) 0.137(7) 0.037(5) -0.011(4) 0.024(4)
C18 0.037(3) 0.043(4) 0.163(8) -0.012(4) 0.017(4) 0.002(3)
S3 0.011(7) 0.044(6) 0.071(2) 0.008(7) -0.004(4) 0.011(5)
F7 0.031(11) 0.027(7) 0.089(13) 0.011(8) 0.005(11) 0.002(7)
F8 0.029(9) 0.031(11) 0.068(10) 0.010(8) 0.000(9) 0.012(8)
F9 0.020(7) 0.041(12) 0.078(11) 0.014(10) -0.003(7) -0.009(7)
O7 0.039(10) 0.075(13) 0.090(14) 0.002(13) -0.009(9) -0.016(10)
O8 0.045(14) 0.043(8) 0.089(16) 0.016(8) 0.011(13) 0.011(8)
O9 0.022(8) 0.031(11) 0.084(14) 0.000(11) 0.005(8) 0.008(6)
C20 0.023(6) 0.029(6) 0.066(6) 0.005(6) 0.000(6) 0.002(7)
N6 0.124(10) 0.179(15) 0.262(19) -0.055(14) 0.086(12) -0.024(10)
C16 0.091(7) 0.091(8) 0.168(13) -0.042(9) 0.025(8) -0.032(6)
C17 0.101(8) 0.104(10) 0.124(10) 0.013(8) 0.011(7) -0.004(7)

loop_
_atom_type_symbol
_atom_type_description
_atom_type_scat_dispersion_real
_atom_type_scat_dispersion_imag
_atom_type_scat_source
C C 0.0033 0.0016 'International Tables Vol C Tables 4.2.6.8 and 6.1.1.4'
H H 0.0000 0.0000 'International Tables Vol C Tables 4.2.6.8 and 6.1.1.4'
F F 0.0171 0.0103 'International Tables Vol C Tables 4.2.6.8 and 6.1.1.4'
Ge Ge 0.1547 1.8001 'International Tables Vol C Tables 4.2.6.8 and 6.1.1.4'
N N 0.0061 0.0033 'International Tables Vol C Tables 4.2.6.8 and 6.1.1.4'
O O 0.0106 0.0060 'International Tables Vol C Tables 4.2.6.8 and 6.1.1.4'
S S 0.1246 0.1234 'International Tables Vol C Tables 4.2.6.8 and 6.1.1.4'

loop_
_geom_angle_atom_site_label_1
_geom_angle_atom_site_label_2
_geom_angle_atom_site_label_3
_geom_angle
_geom_angle_site_symmetry_1
_geom_angle_site_symmetry_3
N2 Ge1 N1 78.2(2) . .
N2 Ge1 N3 77.6(3) . .
N3 Ge1 N1 131.8(2) . .
N4 Ge1 N1 77.8(2) . .
N4 Ge1 N2 118.5(3) . .
N4 Ge1 N3 78.2(2) . .
C1 N1 Ge1 107.9(5) . .
C1 N1 C8 112.3(9) . .
C1 N1 C9 108.3(9) . .
C8 N1 Ge1 110.6(4) . .
C9 N1 Ge1 107.1(4) . .
C9 N1 C8 110.4(7) . .
C2 N2 Ge1 110.7(7) . .
C2 N2 C3 104.3(9) . .
C3 N2 Ge1 112.3(7) . .
C10 N2 Ge1 106.0(7) . .
C10 N2 C2 113.4(10) . .
C10 N2 C3 110.2(7) . .
C4 N3 Ge1 108.6(5) . .
C4 N3 C5 115.2(8) . .
C4 N3 C11 107.0(8) . .
C5 N3 Ge1 109.5(5) . .
C5 N3 C11 110.0(8) . .
C11 N3 Ge1 106.2(5) . .
C6 N4 Ge1 110.8(5) . .
C6 N4 C7 107.7(7) . .
C7 N4 Ge1 109.2(5) . .
C12 N4 Ge1 107.2(6) . .
C12 N4 C6 109.0(8) . .
C12 N4 C7 112.9(8) . .
N1 C1 H1A 107.2 . .
N1 C1 H1B 107.2 . .
H1A C1 H1B 106.9 . .
C2 C1 N1 120.4(9) . .
C2 C1 H1A 107.2 . .
C2 C1 H1B 107.2 . .
N2 C2 H2A 108.7 . .
N2 C2 H2B 108.7 . .
C1 C2 N2 114.4(11) . .
C1 C2 H2A 108.6 . .
C1 C2 H2B 108.7 . .
H2A C2 H2B 107.6 . .
N2 C3 H3A 110.0 . .
N2 C3 H3B 110.0 . .
H3A C3 H3B 108.4 . .
C4 C3 N2 108.4(9) . .
C4 C3 H3A 110.0 . .
C4 C3 H3B 110.0 . .
N3 C4 H4A 109.5 . .
N3 C4 H4B 109.5 . .
C3 C4 N3 110.7(9) . .
C3 C4 H4A 109.5 . .
C3 C4 H4B 109.5 . .
H4A C4 H4B 108.1 . .
N3 C5 H5A 109.0 . .
N3 C5 H5B 109.0 . .
H5A C5 H5B 107.8 . .
C6 C5 N3 113.0(8) . .
C6 C5 H5A 109.0 . .
C6 C5 H5B 109.0 . .
N4 C6 H6A 108.6 . .
N4 C6 H6B 108.6 . .
C5 C6 N4 114.6(9) . .
C5 C6 H6A 108.6 . .
C5 C6 H6B 108.6 . .
H6A C6 H6B 107.6 . .
N4 C7 H7A 109.6 . .
N4 C7 H7B 109.6 . .
H7A C7 H7B 108.1 . .
C8 C7 N4 110.4(8) . .
C8 C7 H7A 109.6 . .
C8 C7 H7B 109.6 . .
N1 C8 H8A 108.9 . .
N1 C8 H8B 108.9 . .
C7 C8 N1 113.4(7) . .
C7 C8 H8A 108.9 . .
C7 C8 H8B 108.9 . .
H8A C8 H8B 107.7 . .
N1 C9 H9A 109.5 . .
N1 C9 H9B 109.5 . .
N1 C9 H9C 109.5 . .
H9A C9 H9B 109.5 . .
H9A C9 H9C 109.5 . .
H9B C9 H9C 109.5 . .
N2 C10 H10A 109.5 . .
N2 C10 H10B 109.5 . .
N2 C10 H10C 109.5 . .
H10A C10 H10B 109.5 . .
H10A C10 H10C 109.5 . .
H10B C10 H10C 109.5 . .
N3 C11 H11A 109.5 . .
N3 C11 H11B 109.5 . .
N3 C11 H11C 109.5 . .
H11A C11 H11B 109.5 . .
H11A C11 H11C 109.5 . .
H11B C11 H11C 109.5 . .
N4 C12 H12A 109.5 . .
N4 C12 H12B 109.5 . .
N4 C12 H12C 109.5 . .
H12A C12 H12B 109.5 . .
H12A C12 H12C 109.5 . .
H12B C12 H12C 109.5 . .
N5 Ge2 N5 78.72(13) 2_665 3_655
N5 Ge2 N5 78.72(13) . 3_655
N5 Ge2 N5 78.72(13) 4_565 2_665
N5 Ge2 N5 127.5(3) 4_565 3_655
N5 Ge2 N5 127.5(3) . 2_665
N5 Ge2 N5 78.72(13) . 4_565
C13 N5 Ge2 105.4(4) . .
C13 N5 C14 109.7(5) . .
C13 N5 C15 110.1(5) . .
C14 N5 Ge2 112.1(4) . .
C15 N5 Ge2 109.3(3) . .
C15 N5 C14 110.0(6) . .
N5 C13 H13A 109.5 . .
N5 C13 H13B 109.5 . .
N5 C13 H13C 109.5 . .
H13A C13 H13B 109.5 . .
H13A C13 H13C 109.5 . .
H13B C13 H13C 109.5 . .
N5 C14 H14A 109.9 . .
N5 C14 H14B 109.9 . .
N5 C14 C15 108.8(4) . 3_655
H14A C14 H14B 108.3 . .
C15 C14 H14A 109.9 3_655 .
C15 C14 H14B 109.9 3_655 .
N5 C15 C14 110.5(6) . 4_565
N5 C15 H15A 109.6 . .
N5 C15 H15B 109.6 . .
C14 C15 H15A 109.6 4_565 .
C14 C15 H15B 109.6 4_565 .
H15A C15 H15B 108.1 . .
O12 S4 O11 112.1(13) . .
O12 S4 O10 109.6(12) . .
O12 S4 C21 102.4(10) . .
O11 S4 O10 116.3(12) . .
O11 S4 C21 105.5(10) . .
O10 S4 C21 110.0(12) . .
F12 C21 S4 110.5(15) . .
F12 C21 F11 111.7(16) . .
F12 C21 F10 108.2(16) . .
F11 C21 S4 117.6(15) . .
F11 C21 F10 102.3(16) . .
F10 C21 S4 105.6(14) . .
O4 S2 O5 114.5(4) . .
O4 S2 O6 112.1(3) . .
O4 S2 C19 104.6(6) . .
O5 S2 O6 115.3(3) . .
O5 S2 C19 104.1(5) . .
O6 S2 C19 104.6(5) . .
F4 C19 S2 112.3(9) . .
F4 C19 F5 108.2(10) . .
F4 C19 F6 106.2(10) . .
F5 C19 S2 112.9(8) . .
F5 C19 F6 107.5(10) . .
F6 C19 S2 109.5(9) . .
O1 S1 C18 104.7(5) . .
O2 S1 O1 115.1(5) . .
O2 S1 O3 115.5(6) . .
O2 S1 C18 102.2(6) . .
O3 S1 O1 114.4(6) . .
O3 S1 C18 102.6(5) . .
F1 C18 S1 111.1(8) . .
F2 C18 S1 112.9(6) . .
F2 C18 F1 107.4(8) . .
F2 C18 F3 110.7(10) . .
F3 C18 S1 110.7(7) . .
F3 C18 F1 103.6(9) . .
O7 S3 O9 111(2) . .
O7 S3 C20 104.5(17) . .
O8 S3 O7 118.8(19) . .
O8 S3 O9 116.2(18) . .
O8 S3 C20 103.6(18) . .
O9 S3 C20 99.2(17) . .
F7 C20 S3 110(2) . .
F8 C20 S3 114.4(19) . .
F8 C20 F7 107.0(19) . .
F8 C20 F9 109(2) . .
F9 C20 S3 109.2(19) . .
F9 C20 F7 107(2) . .
N6 C16 C17 179(2) . .
C16 C17 H17A 109.5 . .
C16 C17 H17B 109.5 . .
C16 C17 H17C 109.5 . .
H17A C17 H17B 109.5 . .
H17A C17 H17C 109.5 . .
H17B C17 H17C 109.5 . .

loop_
_geom_bond_atom_site_label_1
_geom_bond_atom_site_label_2
_geom_bond_distance
_geom_bond_site_symmetry_2
Ge1 N1 2.244(5) .
Ge1 N2 2.168(9) .
Ge1 N3 2.206(6) .
Ge1 N4 2.165(6) .
N1 C1 1.428(12) .
N1 C8 1.467(10) .
N1 C9 1.457(10) .
N2 C2 1.475(11) .
N2 C3 1.483(13) .
N2 C10 1.456(12) .
N3 C4 1.472(14) .
N3 C5 1.474(10) .
N3 C11 1.500(13) .
N4 C6 1.482(10) .
N4 C7 1.486(11) .
N4 C12 1.455(15) .
C1 H1A 0.9900 .
C1 H1B 0.9900 .
C1 C2 1.341(16) .
C2 H2A 0.9900 .
C2 H2B 0.9900 .
C3 H3A 0.9900 .
C3 H3B 0.9900 .
C3 C4 1.454(17) .
C4 H4A 0.9900 .
C4 H4B 0.9900 .
C5 H5A 0.9900 .
C5 H5B 0.9900 .
C5 C6 1.381(16) .
C6 H6A 0.9900 .
C6 H6B 0.9900 .
C7 H7A 0.9900 .
C7 H7B 0.9900 .
C7 C8 1.464(13) .
C8 H8A 0.9900 .
C8 H8B 0.9900 .
C9 H9A 0.9800 .
C9 H9B 0.9800 .
C9 H9C 0.9800 .
C10 H10A 0.9800 .
C10 H10B 0.9800 .
C10 H10C 0.9800 .
C11 H11A 0.9800 .
C11 H11B 0.9800 .
C11 H11C 0.9800 .
C12 H12A 0.9800 .
C12 H12B 0.9800 .
C12 H12C 0.9800 .
Ge2 N5 2.188(5) .
Ge2 N5 2.188(5) 4_565
Ge2 N5 2.188(5) 2_665
Ge2 N5 2.188(5) 3_655
N5 C13 1.471(9) .
N5 C14 1.487(7) .
N5 C15 1.484(9) .
C13 H13A 0.9800 .
C13 H13B 0.9800 .
C13 H13C 0.9800 .
C14 H14A 0.9900 .
C14 H14B 0.9900 .
C14 C15 1.506(8) 3_655
C15 C14 1.507(8) 4_565
C15 H15A 0.9900 .
C15 H15B 0.9900 .
S4 O12 1.421(6) .
S4 O11 1.427(5) .
S4 O10 1.444(6) .
S4 C21 1.724(12) .
F12 C21 1.310(13) .
F11 C21 1.336(13) .
F10 C21 1.405(15) .
S2 O4 1.421(5) .
S2 O5 1.430(5) .
S2 O6 1.444(5) .
S2 C19 1.727(12) .
F4 C19 1.312(13) .
F5 C19 1.338(12) .
F6 C19 1.407(15) .
S1 O1 1.441(7) .
S1 O2 1.423(7) .
S1 O3 1.432(9) .
S1 C18 1.803(8) .
F1 C18 1.328(15) .
F2 C18 1.268(11) .
F3 C18 1.290(12) .
S3 O7 1.45(2) .
S3 O8 1.43(2) .
S3 O9 1.46(2) .
S3 C20 1.808(14) .
F7 C20 1.36(3) .
F8 C20 1.30(2) .
F9 C20 1.33(2) .
N6 C16 1.137(18) .
C16 C17 1.403(19) .
C17 H17A 0.9800 .
C17 H17B 0.9800 .
C17 H17C 0.9800 .
